data_7200062
loop_
_publ_author_name
'Kendrick, John'
'Gourlay, Matthew D.'
'Neumann, Marcus A.'
'Leusen, Frank J. J.'

_publ_section_title
;
 Predicting spontaneous racemate resolution using recent developments in
 crystal structure prediction
;
_journal_issue 11
_journal_name_full CrystEngComm
_journal_page_first 2391
_journal_page_last 2399
_journal_paper_doi 10.1039/b909038j
_journal_volume 11
_journal_year 2009
_space_group_IT_number 19
_symmetry_cell_setting orthorhombic
_symmetry_Int_Tables_number 19
_symmetry_space_group_name_Hall 'P 2ac 2ab'
_symmetry_space_group_name_H-M 'P 21 21 21'
_cell_angle_alpha 90.000000
_cell_angle_beta 90.000000
_cell_angle_gamma 90.000000
_cell_length_a 11.515154
_cell_length_b 5.541615
_cell_length_c 8.211561
_cell_volume 524.001
_cod_data_source_file 4HMO_enantiopure.cif
_cod_data_source_block 4HMO_E_20
_cod_original_sg_symbol_H-M 'P 2_1 2_1 2_1'
_cod_struct_determination_method theoretical
_cod_database_code 7200062

loop_
_symmetry_equiv_pos_site_id
_symmetry_equiv_pos_as_xyz
1 x,y,z
2 -x+1/2,-y,z+1/2
3 -x,y+1/2,-z+1/2
4 x+1/2,-y+1/2,-z

loop_
_atom_site_label
_atom_site_type_symbol
_atom_site_fract_x
_atom_site_fract_y
_atom_site_fract_z
C46 C 1.580740 0.859380 0.000919
C47 C 1.594679 0.909620 0.183624
O48 O 1.663613 0.707032 0.243320
C49 C 1.717695 0.602725 0.113625
N50 N 1.681334 0.702507 -0.026632
O51 O 1.789112 0.438259 0.137471
C52 C 1.582603 1.089639 -0.101261
O53 O 1.498200 1.257920 -0.043244
H54 H 1.500433 0.757110 -0.023272
H55 H 1.420388 1.187337 -0.059907
H56 H 1.513923 0.912496 0.252747
H57 H 1.698250 0.627097 -0.138838
H58 H 1.667863 1.175716 -0.088855
H59 H 1.644551 1.075528 0.205350
H60 H 1.568368 1.044591 -0.230471
